data_7025284
loop_
_publ_author_name
'Fenton, Hazel'
'Tidmarsh, Ian S.'
'Ward, Michael D.'

_publ_section_title
;
 Hierarchical self-assembly of heteronuclear co-ordination networks.
;
_journal_issue 16
_journal_name_full 'Dalton transactions (Cambridge, England : 2003)'
_journal_page_first 3805
_journal_page_last 3815
_journal_paper_doi 10.1039/b926264d
_journal_volume 39
_journal_year 2010
_chemical_formula_sum 'C16 H12 Ag B F4 N4'
_chemical_formula_weight 454.98
_chemical_name_systematic
;
?
;
_space_group_IT_number 14
_symmetry_cell_setting monoclinic
_symmetry_space_group_name_Hall '-P 2yn'
_symmetry_space_group_name_H-M 'P 1 21/n 1'
_atom_sites_solution_hydrogens geom
_atom_sites_solution_primary direct
_atom_sites_solution_secondary difmap
_audit_creation_method SHELXL-97
_cell_angle_alpha 90.00
_cell_angle_beta 105.866(2)
_cell_angle_gamma 90.00
_cell_formula_units_Z 4
_cell_length_a 8.2337(3)
_cell_length_b 16.3732(6)
_cell_length_c 12.5880(5)
_cell_measurement_reflns_used 9931
_cell_measurement_temperature 100(2)
_cell_measurement_theta_max 30.00
_cell_measurement_theta_min 2.49
_cell_volume 1632.36(11)
_computing_cell_refinement 'Bruker SMART'
_computing_data_collection 'Bruker SMART'
_computing_data_reduction 'Bruker SAINT'
_computing_molecular_graphics 'Bruker SHELXTL'
_computing_publication_material 'Bruker SHELXTL'
_computing_structure_refinement 'Bruker SHELXTL'
_computing_structure_solution 'Bruker SHELXTL'
_diffrn_ambient_temperature 100(2)
_diffrn_measured_fraction_theta_full 0.999
_diffrn_measured_fraction_theta_max 0.999
_diffrn_measurement_device_type 'CCD area detector'
_diffrn_measurement_method 'phi and omega scans'
_diffrn_radiation_monochromator graphite
_diffrn_radiation_source 'sealed tube'
_diffrn_radiation_type MoK\a
_diffrn_radiation_wavelength 0.71073
_diffrn_reflns_av_R_equivalents 0.0470
_diffrn_reflns_av_sigmaI/netI 0.0226
_diffrn_reflns_limit_h_max 9
_diffrn_reflns_limit_h_min -10
_diffrn_reflns_limit_k_max 20
_diffrn_reflns_limit_k_min -20
_diffrn_reflns_limit_l_max 15
_diffrn_reflns_limit_l_min -15
_diffrn_reflns_number 26881
_diffrn_reflns_theta_full 26.37
_diffrn_reflns_theta_max 26.37
_diffrn_reflns_theta_min 2.09
_exptl_absorpt_coefficient_mu 1.285
_exptl_absorpt_correction_T_max 0.8307
_exptl_absorpt_correction_T_min 0.7395
_exptl_absorpt_correction_type multi-scan
_exptl_absorpt_process_details SADABS
_exptl_crystal_colour colourless
_exptl_crystal_density_diffrn 1.851
_exptl_crystal_density_method 'not measured'
_exptl_crystal_description block
_exptl_crystal_F_000 896
_exptl_crystal_size_max 0.25
_exptl_crystal_size_mid 0.15
_exptl_crystal_size_min 0.15
_refine_diff_density_max 1.631
_refine_diff_density_min -1.425
_refine_diff_density_rms 0.114
_refine_ls_extinction_method none
_refine_ls_goodness_of_fit_ref 1.036
_refine_ls_hydrogen_treatment constr
_refine_ls_matrix_type full
_refine_ls_number_parameters 263
_refine_ls_number_reflns 3338
_refine_ls_number_restraints 60
_refine_ls_restrained_S_all 1.121
_refine_ls_R_factor_all 0.0508
_refine_ls_R_factor_gt 0.0428
_refine_ls_shift/su_max 0.002
_refine_ls_shift/su_mean 0.000
_refine_ls_structure_factor_coef Fsqd
_refine_ls_weighting_details 'calc w=1/[\s^2^(Fo^2^)+(0.0544P)^2^+6.1674P] where P=(Fo^2^+2Fc^2^)/3'
_refine_ls_weighting_scheme calc
_refine_ls_wR_factor_gt 0.1082
_refine_ls_wR_factor_ref 0.1130
_reflns_number_gt 2815
_reflns_number_total 3338
_reflns_threshold_expression >2sigma(I)
_cod_data_source_file b926264d.txt
_cod_data_source_block imw1190p21n
_cod_depositor_comments
;
The following automatic conversions were performed:

'_symmetry_cell_setting' value 'Monoclinic' changed to 'monoclinic'
according to /home/saulius/struct/CIF-dictionaries/cif_core.dic
dictionary named 'cif_core.dic' version 2.4.2 from 2011-04-26.

Automatic conversion script
Id: cif_fix_values 1891 2012-01-12 08:04:46Z andrius 
;
_cod_original_sg_symbol_H-M 'P2(1)/n '
_cod_database_code 7025284

loop_
_symmetry_equiv_pos_as_xyz
'x, y, z'
'-x+1/2, y+1/2, -z+1/2'
'-x, -y, -z'
'x-1/2, -y-1/2, z-1/2'

loop_
_atom_site_label
_atom_site_type_symbol
_atom_site_fract_x
_atom_site_fract_y
_atom_site_fract_z
_atom_site_U_iso_or_equiv
_atom_site_adp_type
_atom_site_occupancy
_atom_site_symmetry_multiplicity
_atom_site_calc_flag
_atom_site_refinement_flags
_atom_site_disorder_assembly
_atom_site_disorder_group
Ag1 Ag 0.18784(4) 1.02875(2) 1.00373(3) 0.03217(15) Uani 1 1 d . . .
N111 N 0.3985(5) 0.9539(2) 1.1101(3) 0.0247(8) Uani 1 1 d . . .
C112 C 0.4638(5) 0.8954(2) 1.0583(4) 0.0219(8) Uani 1 1 d . . .
C113 C 0.6051(5) 0.8497(3) 1.1130(4) 0.0276(9) Uani 1 1 d . . .
H113 H 0.6477 0.8080 1.0755 0.033 Uiso 1 1 calc R . .
C114 C 0.6820(6) 0.8665(3) 1.2233(4) 0.0349(11) Uani 1 1 d . . .
H114 H 0.7797 0.8372 1.2622 0.042 Uiso 1 1 calc R . .
C115 C 0.6155(7) 0.9260(3) 1.2757(4) 0.0367(11) Uani 1 1 d . . .
H115 H 0.6667 0.9384 1.3511 0.044 Uiso 1 1 calc R . .
C116 C 0.4725(7) 0.9676(3) 1.2172(4) 0.0334(11) Uani 1 1 d . . .
H116 H 0.4251 1.0075 1.2547 0.040 Uiso 1 1 calc R . .
N121 N 0.2016(5) 0.9060(2) 0.7850(3) 0.0255(8) Uani 1 1 d . . .
N122 N 0.2422(4) 0.9256(2) 0.8930(3) 0.0228(7) Uani 1 1 d . . .
C123 C 0.3821(5) 0.8832(2) 0.9401(3) 0.0224(8) Uani 1 1 d . . .
C124 C 0.4311(6) 0.8356(3) 0.8617(4) 0.0277(9) Uani 1 1 d . . .
H124 H 0.5256 0.8000 0.8737 0.033 Uiso 1 1 calc R . .
C125 C 0.3122(6) 0.8517(3) 0.7635(4) 0.0298(10) Uani 1 1 d . . .
H125 H 0.3085 0.8288 0.6935 0.036 Uiso 1 1 calc R . .
C126 C 0.0447(6) 0.9378(3) 0.7108(4) 0.0310(10) Uani 1 1 d . . .
H12A H 0.0672 0.9575 0.6418 0.037 Uiso 1 1 calc R . .
H12B H 0.0048 0.9848 0.7464 0.037 Uiso 1 1 calc R . .
C131 C -0.0920(5) 0.8728(3) 0.6831(4) 0.0247(9) Uani 1 1 d . . .
C132 C -0.2244(7) 0.8840(3) 0.5894(4) 0.0392(12) Uani 1 1 d . . .
H132 H -0.2321 0.9331 0.5481 0.047 Uiso 1 1 calc R . .
C133 C -0.0876(7) 0.8041(3) 0.7468(4) 0.0345(11) Uani 1 1 d . . .
H133 H -0.0008 0.7981 0.8138 0.041 Uiso 1 1 calc R . .
N211 N 0.0315(5) 1.1317(2) 0.9584(4) 0.0317(9) Uani 1 1 d . . .
C212 C -0.0532(6) 1.1864(3) 0.9242(4) 0.0295(10) Uani 1 1 d . . .
C213 C -0.1667(5) 1.2526(3) 0.8842(4) 0.0273(9) Uani 1 1 d . . .
C214 C -0.2913(6) 1.2437(3) 0.7860(4) 0.0340(11) Uani 1 1 d . . .
H214 H -0.2939 1.1966 0.7414 0.041 Uiso 1 1 calc R . .
C215 C -0.1543(7) 1.3241(3) 0.9444(5) 0.0434(13) Uani 1 1 d . . .
H215 H -0.0630 1.3320 1.0086 0.052 Uiso 1 1 calc R . .
B1 B 0.8158(4) 0.12014(16) 0.5567(2) 0.0312(11) Uani 1 1 d D . .
F1 F 0.7521(4) 0.19759(16) 0.5288(2) 0.0462(8) Uani 1 1 d D A .
F2X F 0.7312(8) 0.0654(2) 0.4771(4) 0.0580(17) Uani 0.711(6) 1 d PDU A 1
F3X F 0.9856(4) 0.1191(3) 0.5623(4) 0.0557(12) Uani 0.711(6) 1 d PDU A 1
F4X F 0.7947(8) 0.0968(2) 0.6568(3) 0.0545(12) Uani 0.711(6) 1 d PDU A 1
F2Y F 0.7874(19) 0.0725(3) 0.4630(4) 0.060(3) Uani 0.289(6) 1 d PDU A 2
F3Y F 0.9470(12) 0.1245(4) 0.6525(7) 0.0598(15) Uani 0.289(6) 1 d PDU A 2
F4Y F 0.7156(13) 0.0803(4) 0.6126(11) 0.0541(19) Uani 0.289(6) 1 d PDU A 2

loop_
_atom_site_aniso_label
_atom_site_aniso_U_11
_atom_site_aniso_U_22
_atom_site_aniso_U_33
_atom_site_aniso_U_23
_atom_site_aniso_U_13
_atom_site_aniso_U_12
Ag1 0.0262(2) 0.0212(2) 0.0530(3) 0.00123(15) 0.01733(16) 0.00325(13)
N111 0.0266(18) 0.0201(17) 0.0289(19) -0.0007(14) 0.0100(15) -0.0056(14)
C112 0.0210(19) 0.0179(19) 0.028(2) 0.0002(16) 0.0083(17) -0.0050(15)
C113 0.025(2) 0.021(2) 0.033(2) 0.0036(18) 0.0030(18) -0.0028(17)
C114 0.033(2) 0.029(2) 0.035(3) 0.006(2) -0.002(2) -0.008(2)
C115 0.045(3) 0.036(3) 0.024(2) 0.001(2) 0.001(2) -0.017(2)
C116 0.046(3) 0.025(2) 0.033(2) -0.0058(19) 0.017(2) -0.012(2)
N121 0.0284(18) 0.0189(17) 0.0258(18) 0.0013(14) 0.0016(15) -0.0001(14)
N122 0.0230(17) 0.0173(17) 0.0265(18) 0.0011(14) 0.0037(14) -0.0022(13)
C123 0.023(2) 0.0159(19) 0.027(2) 0.0034(16) 0.0052(17) -0.0021(15)
C124 0.029(2) 0.019(2) 0.035(2) 0.0009(17) 0.0078(19) 0.0015(17)
C125 0.041(3) 0.022(2) 0.026(2) -0.0011(17) 0.008(2) -0.0012(19)
C126 0.032(2) 0.023(2) 0.031(2) 0.0052(18) -0.0027(19) -0.0034(18)
C131 0.027(2) 0.021(2) 0.026(2) 0.0025(17) 0.0081(18) 0.0001(17)
C132 0.037(3) 0.030(2) 0.042(3) 0.015(2) -0.003(2) -0.007(2)
C133 0.045(3) 0.031(3) 0.025(2) 0.0065(19) 0.006(2) -0.004(2)
N211 0.0258(19) 0.0233(19) 0.049(2) -0.0028(17) 0.0150(18) -0.0001(16)
C212 0.025(2) 0.025(2) 0.042(3) -0.004(2) 0.014(2) -0.0030(18)
C213 0.022(2) 0.023(2) 0.040(2) -0.0014(18) 0.0133(19) 0.0009(17)
C214 0.041(3) 0.029(2) 0.033(2) -0.007(2) 0.012(2) 0.004(2)
C215 0.037(3) 0.035(3) 0.048(3) -0.010(2) -0.006(2) 0.006(2)
B1 0.034(3) 0.028(3) 0.029(3) 0.000(2) 0.005(2) 0.001(2)
F1 0.0397(16) 0.0242(14) 0.067(2) 0.0089(14) 0.0016(15) -0.0010(12)
F2X 0.109(5) 0.032(2) 0.046(2) -0.0028(18) 0.043(3) -0.024(2)
F3X 0.042(2) 0.062(3) 0.062(3) -0.005(2) 0.013(2) 0.004(2)
F4X 0.085(3) 0.043(2) 0.042(2) -0.0065(19) 0.028(2) -0.002(2)
F2Y 0.119(6) 0.032(3) 0.046(3) 0.001(3) 0.051(4) -0.025(4)
F3Y 0.065(3) 0.056(3) 0.056(3) -0.004(3) 0.012(3) 0.002(3)
F4Y 0.089(4) 0.039(3) 0.045(4) -0.007(3) 0.036(3) -0.015(3)

loop_
_atom_type_symbol
_atom_type_description
_atom_type_scat_dispersion_real
_atom_type_scat_dispersion_imag
_atom_type_scat_source
C C 0.0033 0.0016 'International Tables Vol C Tables 4.2.6.8 and 6.1.1.4'
H H 0.0000 0.0000 'International Tables Vol C Tables 4.2.6.8 and 6.1.1.4'
B B 0.0013 0.0007 'International Tables Vol C Tables 4.2.6.8 and 6.1.1.4'
N N 0.0061 0.0033 'International Tables Vol C Tables 4.2.6.8 and 6.1.1.4'
F F 0.0171 0.0103 'International Tables Vol C Tables 4.2.6.8 and 6.1.1.4'
Ag Ag -0.8971 1.1015 'International Tables Vol C Tables 4.2.6.8 and 6.1.1.4'

loop_
_geom_angle_atom_site_label_1
_geom_angle_atom_site_label_2
_geom_angle_atom_site_label_3
_geom_angle
_geom_angle_site_symmetry_1
_geom_angle_site_symmetry_3
N211 Ag1 N111 156.29(15) . .
N211 Ag1 N122 128.87(15) . .
N111 Ag1 N122 73.47(13) . .
N211 Ag1 Ag1 73.36(11) . 3_577
N111 Ag1 Ag1 116.03(9) . 3_577
N122 Ag1 Ag1 96.44(9) . 3_577
C116 N111 C112 118.3(4) . .
C116 N111 Ag1 125.1(3) . .
C112 N111 Ag1 116.3(3) . .
N111 C112 C113 122.0(4) . .
N111 C112 C123 117.0(4) . .
C113 C112 C123 121.0(4) . .
C114 C113 C112 118.6(5) . .
C114 C113 H113 120.7 . .
C112 C113 H113 120.7 . .
C115 C114 C113 119.3(5) . .
C115 C114 H114 120.4 . .
C113 C114 H114 120.4 . .
C114 C115 C116 119.2(4) . .
C114 C115 H115 120.4 . .
C116 C115 H115 120.4 . .
N111 C116 C115 122.7(5) . .
N111 C116 H116 118.7 . .
C115 C116 H116 118.7 . .
N122 N121 C125 111.3(4) . .
N122 N121 C126 119.4(4) . .
C125 N121 C126 129.0(4) . .
C123 N122 N121 105.7(3) . .
C123 N122 Ag1 113.4(3) . .
N121 N122 Ag1 138.4(3) . .
N122 C123 C124 110.8(4) . .
N122 C123 C112 118.6(4) . .
C124 C123 C112 130.5(4) . .
C125 C124 C123 104.8(4) . .
C125 C124 H124 127.6 . .
C123 C124 H124 127.6 . .
N121 C125 C124 107.4(4) . .
N121 C125 H125 126.3 . .
C124 C125 H125 126.3 . .
N121 C126 C131 111.5(4) . .
N121 C126 H12A 109.3 . .
C131 C126 H12A 109.3 . .
N121 C126 H12B 109.3 . .
C131 C126 H12B 109.3 . .
H12A C126 H12B 108.0 . .
C133 C131 C132 119.6(4) . .
C133 C131 C126 122.6(4) . .
C132 C131 C126 117.8(4) . .
C215 C132 C131 120.3(5) 2_446 .
C215 C132 H132 119.9 2_446 .
C131 C132 H132 119.9 . .
C131 C133 C214 120.6(4) . 2_446
C131 C133 H133 119.7 . .
C214 C133 H133 119.7 2_446 .
C212 N211 Ag1 173.8(4) . .
N211 C212 C213 176.6(5) . .
C214 C213 C215 120.4(4) . .
C214 C213 C212 119.2(4) . .
C215 C213 C212 120.4(4) . .
C213 C214 C133 119.3(4) . 2_456
C213 C214 H214 120.4 . .
C133 C214 H214 120.4 2_456 .
C132 C215 C213 119.6(5) 2_456 .
C132 C215 H215 120.2 2_456 .
C213 C215 H215 120.2 . .
F4X B1 F2Y 126.4(6) . .
F4X B1 F1 110.8(2) . .
F2Y B1 F1 109.7(2) . .
F4X B1 F3X 109.3(4) . .
F2Y B1 F3X 88.2(7) . .
F1 B1 F3X 109.47(19) . .
F4X B1 F2X 108.6(4) . .
F2Y B1 F2X 23.1(7) . .
F1 B1 F2X 109.3(2) . .
F3X B1 F2X 109.3(4) . .
F4X B1 F3Y 58.6(6) . .
F2Y B1 F3Y 133.1(7) . .
F1 B1 F3Y 109.1(2) . .
F3X B1 F3Y 54.4(6) . .
F2X B1 F3Y 141.6(4) . .
F4X B1 F4Y 32.8(5) . .
F2Y B1 F4Y 100.6(8) . .
F1 B1 F4Y 109.0(2) . .
F3X B1 F4Y 134.7(5) . .
F2X B1 F4Y 79.1(6) . .
F3Y B1 F4Y 90.7(8) . .

loop_
_geom_bond_atom_site_label_1
_geom_bond_atom_site_label_2
_geom_bond_distance
_geom_bond_site_symmetry_2
Ag1 N211 2.103(4) .
Ag1 N111 2.243(4) .
Ag1 N122 2.311(4) .
Ag1 Ag1 3.2101(7) 3_577
N111 C116 1.337(6) .
N111 C112 1.351(6) .
C112 C113 1.397(6) .
C112 C123 1.470(6) .
C113 C114 1.387(7) .
C113 H113 0.9500 .
C114 C115 1.371(8) .
C114 H114 0.9500 .
C115 C116 1.385(8) .
C115 H115 0.9500 .
C116 H116 0.9500 .
N121 N122 1.346(5) .
N121 C125 1.353(6) .
N121 C126 1.467(6) .
N122 C123 1.337(5) .
C123 C124 1.400(6) .
C124 C125 1.376(7) .
C124 H124 0.9500 .
C125 H125 0.9500 .
C126 C131 1.518(6) .
C126 H12A 0.9900 .
C126 H12B 0.9900 .
C131 C133 1.376(6) .
C131 C132 1.382(7) .
C132 C215 1.381(7) 2_446
C132 H132 0.9500 .
C133 C214 1.385(7) 2_446
C133 H133 0.9500 .
N211 C212 1.144(6) .
C212 C213 1.431(6) .
C213 C214 1.382(7) .
C213 C215 1.383(7) .
C214 C133 1.385(7) 2_456
C214 H214 0.9500 .
C215 C132 1.381(7) 2_456
C215 H215 0.9500 .
B1 F4X 1.373(2) .
B1 F2Y 1.379(3) .
B1 F1 1.380(2) .
B1 F3X 1.381(2) .
B1 F2X 1.382(2) .
B1 F3Y 1.384(3) .
B1 F4Y 1.385(3) .

loop_
_geom_torsion_atom_site_label_1
_geom_torsion_atom_site_label_2
_geom_torsion_atom_site_label_3
_geom_torsion_atom_site_label_4
_geom_torsion
_geom_torsion_site_symmetry_1
_geom_torsion_site_symmetry_4
N211 Ag1 N111 C116 18.9(6) . .
N122 Ag1 N111 C116 -178.9(4) . .
Ag1 Ag1 N111 C116 -89.7(4) 3_577 .
N211 Ag1 N111 C112 -154.9(3) . .
N122 Ag1 N111 C112 7.3(3) . .
Ag1 Ag1 N111 C112 96.5(3) 3_577 .
C116 N111 C112 C113 -0.2(6) . .
Ag1 N111 C112 C113 174.0(3) . .
C116 N111 C112 C123 -178.6(4) . .
Ag1 N111 C112 C123 -4.3(5) . .
N111 C112 C113 C114 -1.4(6) . .
C123 C112 C113 C114 176.9(4) . .
C112 C113 C114 C115 1.3(7) . .
C113 C114 C115 C116 0.3(7) . .
C112 N111 C116 C115 1.9(7) . .
Ag1 N111 C116 C115 -171.8(3) . .
C114 C115 C116 N111 -1.9(7) . .
C125 N121 N122 C123 0.5(5) . .
C126 N121 N122 C123 175.2(4) . .
C125 N121 N122 Ag1 160.2(3) . .
C126 N121 N122 Ag1 -25.1(6) . .
N211 Ag1 N122 C123 161.2(3) . .
N111 Ag1 N122 C123 -9.7(3) . .
Ag1 Ag1 N122 C123 -125.0(3) 3_577 .
N211 Ag1 N122 N121 2.6(5) . .
N111 Ag1 N122 N121 -168.3(4) . .
Ag1 Ag1 N122 N121 76.4(4) 3_577 .
N121 N122 C123 C124 -0.4(5) . .
Ag1 N122 C123 C124 -165.8(3) . .
N121 N122 C123 C112 176.5(3) . .
Ag1 N122 C123 C112 11.1(5) . .
N111 C112 C123 N122 -4.9(6) . .
C113 C112 C123 N122 176.7(4) . .
N111 C112 C123 C124 171.2(4) . .
C113 C112 C123 C124 -7.1(7) . .
N122 C123 C124 C125 0.1(5) . .
C112 C123 C124 C125 -176.3(4) . .
N122 N121 C125 C124 -0.5(5) . .
C126 N121 C125 C124 -174.6(4) . .
C123 C124 C125 N121 0.3(5) . .
N122 N121 C126 C131 -103.1(4) . .
C125 N121 C126 C131 70.6(6) . .
N121 C126 C131 C133 20.0(7) . .
N121 C126 C131 C132 -159.6(5) . .
C133 C131 C132 C215 -4.4(8) . 2_446
C126 C131 C132 C215 175.2(5) . 2_446
C132 C131 C133 C214 4.2(8) . 2_446
C126 C131 C133 C214 -175.3(5) . 2_446
N111 Ag1 N211 C212 142(3) . .
N122 Ag1 N211 C212 -16(3) . .
Ag1 Ag1 N211 C212 -101(3) 3_577 .
Ag1 N211 C212 C213 122(8) . .
N211 C212 C213 C214 -83(9) . .
N211 C212 C213 C215 96(9) . .
C215 C213 C214 C133 -5.5(8) . 2_456
C212 C213 C214 C133 173.0(5) . 2_456
C214 C213 C215 C132 5.3(9) . 2_456
C212 C213 C215 C132 -173.2(5) . 2_456
